data_1571908
loop_
_publ_author_name
'Kohl, Senta J.'
'Sigmund, Lukas M.'
'Schmitt, Manuel'
'Greb, Lutz'

_publ_section_title
;
 Nitrogen monoxide and calix[4]pyrrolato aluminate: structural constraint
 enabled NO dimerization.
;
_journal_issue 28
_journal_name_full 'Chemical science'
_journal_page_first 10803
_journal_page_last 10809
_journal_paper_doi 10.1039/d4sc02378a
_journal_volume 15
_journal_year 2024
_chemical_formula_moiety 'C36 H48 Al N6 O2, C24 H20 P, C4 H10 O [+ solvent]'
_chemical_formula_sum 'C64 H78 Al N6 O3 P'
_chemical_formula_weight 1037.27
_space_group_crystal_system monoclinic
_space_group_IT_number 14
_space_group_name_Hall '-P 2yn'
_space_group_name_H-M_alt 'P 1 21/n 1'
_atom_sites_solution_hydrogens geom
_atom_sites_solution_primary direct
_audit_creation_method
;FinalCif V130 by Daniel Kratzert, Freiburg 2023, 
https://dkratzert.de/finalcif.html
;
_audit_update_record
;
2024-03-21 deposited with the CCDC.	2024-06-17 downloaded from the CCDC.
;
_cell_angle_alpha 90
_cell_angle_beta 95.254(5)
_cell_angle_gamma 90
_cell_formula_units_Z 4
_cell_length_a 11.8687(17)
_cell_length_b 27.971(4)
_cell_length_c 21.374(3)
_cell_measurement_reflns_used 9254
_cell_measurement_temperature 100(2)
_cell_measurement_theta_max 25.804
_cell_measurement_theta_min 2.385
_cell_volume 7065.9(17)
_computing_cell_refinement 'SAINT V8.40A'
_computing_data_collection 'Bruker BIS V6.2.14/2020-04-30'
_computing_data_reduction 'SAINT V8.40A'
_computing_structure_refinement 'SHELXL-2019/2 (Sheldrick, 2019)'
_computing_structure_solution 'SHELXT 2014/5 (Sheldrick, 2014)'
_diffrn_ambient_environment N~2~
_diffrn_ambient_temperature 100(2)
_diffrn_detector CPAD
_diffrn_detector_area_resol_mean 7.41
_diffrn_detector_type 'Bruker PHOTON III'
_diffrn_measured_fraction_theta_full 0.999
_diffrn_measured_fraction_theta_max 0.995
_diffrn_measurement_device 'three-circle diffractometer'
_diffrn_measurement_device_type 'Bruker D8 VENTURE dual wavelength Mo/Cu'
_diffrn_measurement_method '\w and \f scans'
_diffrn_measurement_specimen_support 'MiTeGen micromount'
_diffrn_radiation_monochromator 'mirror optics'
_diffrn_radiation_probe x-ray
_diffrn_radiation_type MoK\a
_diffrn_radiation_wavelength 0.71073
_diffrn_reflns_av_R_equivalents 0.0923
_diffrn_reflns_av_unetI/netI 0.0421
_diffrn_reflns_Laue_measured_fraction_full 0.999
_diffrn_reflns_Laue_measured_fraction_max 0.995
_diffrn_reflns_limit_h_max 14
_diffrn_reflns_limit_h_min -14
_diffrn_reflns_limit_k_max 35
_diffrn_reflns_limit_k_min -34
_diffrn_reflns_limit_l_max 26
_diffrn_reflns_limit_l_min -26
_diffrn_reflns_number 198888
_diffrn_reflns_point_group_measured_fraction_full 0.999
_diffrn_reflns_point_group_measured_fraction_max 0.995
_diffrn_reflns_theta_full 25.242
_diffrn_reflns_theta_max 26.486
_diffrn_reflns_theta_min 1.871
_diffrn_source 'microfocus sealed X-ray tube'
_diffrn_source_current 1.4
_diffrn_source_type 'Incoatec I\ms'
_diffrn_source_voltage 50.0
_exptl_absorpt_coefficient_mu 0.093
_exptl_absorpt_correction_T_max 0.7454
_exptl_absorpt_correction_T_min 0.6511
_exptl_absorpt_correction_type multi-scan
_exptl_absorpt_process_details
;SADABS-2016/2 - Bruker AXS area detector scaling and absorption correction: 
Krause, L., Herbst-Irmer, R., Sheldrick G.M. & Stalke D., J. Appl. Cryst. 48 
(2015) 3-10
;
_exptl_crystal_colour red
_exptl_crystal_density_diffrn 0.975
_exptl_crystal_description palte
_exptl_crystal_F_000 2224
_exptl_crystal_recrystallization_method
'Crystallization by vapor diffusion of diethyl ether into a THF solution at -40\%C.'
_exptl_crystal_size_max 0.35
_exptl_crystal_size_mid 0.32
_exptl_crystal_size_min 0.22
_refine_diff_density_max 0.398
_refine_diff_density_min -0.344
_refine_diff_density_rms 0.057
_refine_ls_extinction_method none
_refine_ls_goodness_of_fit_ref 1.040
_refine_ls_hydrogen_treatment constr
_refine_ls_matrix_type full
_refine_ls_number_parameters 688
_refine_ls_number_reflns 14534
_refine_ls_number_restraints 900
_refine_ls_restrained_S_all 1.012
_refine_ls_R_factor_all 0.0953
_refine_ls_R_factor_gt 0.0699
_refine_ls_shift/su_max 0.000
_refine_ls_shift/su_mean 0.000
_refine_ls_structure_factor_coef Fsqd
_refine_ls_weighting_details 'w=1/[\s^2^(Fo^2^)+(0.0633P)^2^+12.2083P] where P=(Fo^2^+2Fc^2^)/3'
_refine_ls_weighting_scheme calc
_refine_ls_wR_factor_gt 0.1782
_refine_ls_wR_factor_ref 0.1949
_reflns_Friedel_coverage 0.000
_reflns_number_gt 10495
_reflns_number_total 14534
_reflns_threshold_expression 'I > 2\s(I)'
_cod_data_source_file d4sc02378a2.cif
_cod_data_source_block mo_lms211b_a_sq
_cod_depositor_comments 'Adding full bibliography for 1571908--1571909.cif.'
_cod_original_cell_volume 7066.1(18)
_cod_original_sg_symbol_H-M 'P 21/n'
_cod_database_code 1571908
_shelx_shelxl_version_number 2019/3
_shelx_space_group_comment
;
The symmetry employed for this shelxl refinement is uniquely defined
by the following loop, which should always be used as a source of
symmetry information in preference to the above space-group names.
They are only intended as comments.
;
_diffrn_measurement_ambient_temperature_device_make 'Oxford Cryostream 800'

loop_
_space_group_symop_operation_xyz
'x, y, z'
'-x+1/2, y+1/2, -z+1/2'
'-x, -y, -z'
'x-1/2, -y-1/2, z-1/2'

loop_
_atom_site_label
_atom_site_type_symbol
_atom_site_fract_x
_atom_site_fract_y
_atom_site_fract_z
_atom_site_U_iso_or_equiv
_atom_site_adp_type
_atom_site_occupancy
_atom_site_site_symmetry_order
_atom_site_calc_flag
_atom_site_refinement_flags_posn
_atom_site_refinement_flags_adp
_atom_site_refinement_flags_occupancy
_atom_site_disorder_assembly
_atom_site_disorder_group
Al1 Al 0.25271(7) 0.73915(3) 0.67184(4) 0.0315(2) Uani 1 1 d . . . . .
O1 O 0.29094(16) 0.69289(8) 0.61564(9) 0.0348(5) Uani 1 1 d . . . . .
O2 O 0.34948(17) 0.64276(8) 0.52230(10) 0.0379(5) Uani 1 1 d . . . . .
N1 N 0.32736(19) 0.72342(9) 0.75097(11) 0.0334(6) Uani 1 1 d . . . . .
N2 N 0.36267(19) 0.78690(9) 0.65303(11) 0.0330(5) Uani 1 1 d . . . . .
N3 N 0.15873(19) 0.76328(9) 0.59612(11) 0.0320(5) Uani 1 1 d . . . . .
N4 N 0.10834(19) 0.71919(9) 0.69996(11) 0.0337(6) Uani 1 1 d . . . . .
N5 N 0.27969(19) 0.70856(9) 0.55522(11) 0.0336(6) Uani 1 1 d . . . . .
N6 N 0.3079(2) 0.68295(10) 0.50828(11) 0.0356(6) Uani 1 1 d . . . . .
C1 C 0.3005(2) 0.68439(12) 0.78808(14) 0.0368(7) Uani 1 1 d . . . . .
C2 C 0.3779(3) 0.68176(13) 0.83955(14) 0.0415(7) Uani 1 1 d . . . . .
H2 H 0.379726 0.658292 0.871757 0.050 Uiso 1 1 calc R U . . .
C3 C 0.4546(3) 0.72014(13) 0.83629(14) 0.0439(8) Uani 1 1 d . . . . .
H3 H 0.517141 0.727233 0.865793 0.053 Uiso 1 1 calc R U . . .
C4 C 0.4217(2) 0.74528(12) 0.78246(13) 0.0367(7) Uani 1 1 d . . . . .
C5 C 0.4659(3) 0.79311(12) 0.76251(13) 0.0375(7) Uani 1 1 d . . . . .
C6 C 0.4586(2) 0.79930(12) 0.69212(13) 0.0345(7) Uani 1 1 d . . . . .
C7 C 0.5380(2) 0.81931(13) 0.65699(15) 0.0408(7) Uani 1 1 d . . . . .
H7 H 0.610442 0.830900 0.672509 0.049 Uiso 1 1 calc R U . . .
C8 C 0.4921(2) 0.81946(12) 0.59374(14) 0.0390(7) Uani 1 1 d . . . . .
H8 H 0.528316 0.830818 0.558781 0.047 Uiso 1 1 calc R U . . .
C9 C 0.3855(2) 0.80015(12) 0.59205(13) 0.0339(6) Uani 1 1 d . . . . .
C10 C 0.3020(2) 0.79699(12) 0.53340(13) 0.0343(7) Uani 1 1 d . . . . .
C11 C 0.2186(2) 0.75445(12) 0.54033(13) 0.0341(7) Uani 1 1 d . . . . .
C12 C 0.1240(2) 0.74674(12) 0.48942(14) 0.0389(7) Uani 1 1 d . . . . .
H12 H 0.132874 0.738060 0.447184 0.047 Uiso 1 1 calc R U . . .
C13 C 0.0258(3) 0.75409(13) 0.51334(15) 0.0419(8) Uani 1 1 d . . . . .
H13 H -0.047209 0.752829 0.491161 0.050 Uiso 1 1 calc R U . . .
C14 C 0.0517(2) 0.76457(12) 0.58069(14) 0.0363(7) Uani 1 1 d . . . . .
C15 C -0.0271(2) 0.77238(12) 0.63110(14) 0.0369(7) Uani 1 1 d . . . . .
C16 C -0.0020(2) 0.73257(12) 0.67918(14) 0.0357(7) Uani 1 1 d . . . . .
C17 C -0.0781(3) 0.70439(12) 0.70722(16) 0.0413(7) Uani 1 1 d . . . . .
H17 H -0.158278 0.706491 0.701218 0.050 Uiso 1 1 calc R U . . .
C18 C -0.0151(3) 0.67211(12) 0.74619(16) 0.0418(8) Uani 1 1 d . . . . .
H18 H -0.045007 0.647873 0.771063 0.050 Uiso 1 1 calc R U . . .
C19 C 0.0985(3) 0.68169(12) 0.74216(14) 0.0366(7) Uani 1 1 d . . . . .
C20 C 0.1992(3) 0.65289(12) 0.77042(14) 0.0379(7) Uani 1 1 d . . . . .
C21 C 0.5901(3) 0.79949(14) 0.79073(15) 0.0459(8) Uani 1 1 d . . . . .
H21A H 0.616730 0.831250 0.777923 0.055 Uiso 1 1 calc R U . . .
H21B H 0.590939 0.799656 0.837087 0.055 Uiso 1 1 calc R U . . .
C22 C 0.6746(3) 0.76191(15) 0.77242(16) 0.0501(9) Uani 1 1 d . . . . .
H22A H 0.673414 0.760545 0.726554 0.075 Uiso 1 1 calc R U . . .
H22B H 0.653807 0.730594 0.788422 0.075 Uiso 1 1 calc R U . . .
H22C H 0.750726 0.770492 0.790558 0.075 Uiso 1 1 calc R U . . .
C23 C 0.3929(3) 0.83296(13) 0.78969(16) 0.0478(8) Uani 1 1 d . . . . .
H23A H 0.312880 0.827332 0.774158 0.057 Uiso 1 1 calc R U . . .
H23B H 0.398847 0.829428 0.835964 0.057 Uiso 1 1 calc R U . . .
C24 C 0.4221(4) 0.88399(16) 0.7746(2) 0.0721(12) Uani 1 1 d . . . . .
H24A H 0.415755 0.888417 0.728970 0.108 Uiso 1 1 calc R U . . .
H24B H 0.499739 0.890944 0.791877 0.108 Uiso 1 1 calc R U . . .
H24C H 0.369743 0.905729 0.793302 0.108 Uiso 1 1 calc R U . . .
C25 C 0.3698(3) 0.79053(13) 0.47583(13) 0.0385(7) Uani 1 1 d . . . . .
H25A H 0.428128 0.815927 0.477392 0.046 Uiso 1 1 calc R U . . .
H25B H 0.410225 0.759591 0.480611 0.046 Uiso 1 1 calc R U . . .
C26 C 0.3069(3) 0.79146(16) 0.41101(15) 0.0540(10) Uani 1 1 d . . . . .
H26A H 0.360159 0.798277 0.379713 0.081 Uiso 1 1 calc R U . . .
H26B H 0.248675 0.816381 0.409321 0.081 Uiso 1 1 calc R U . . .
H26C H 0.271158 0.760334 0.401991 0.081 Uiso 1 1 calc R U . . .
C27 C 0.2299(3) 0.84387(12) 0.52751(15) 0.0391(7) Uani 1 1 d . . . . .
H27A H 0.170720 0.840184 0.492051 0.047 Uiso 1 1 calc R U . . .
H27B H 0.191141 0.847822 0.566283 0.047 Uiso 1 1 calc R U . . .
C28 C 0.2966(3) 0.88879(14) 0.51718(18) 0.0517(9) Uani 1 1 d . . . . .
H28A H 0.329219 0.886691 0.476787 0.078 Uiso 1 1 calc R U . . .
H28B H 0.357404 0.892215 0.551094 0.078 Uiso 1 1 calc R U . . .
H28C H 0.246264 0.916593 0.516959 0.078 Uiso 1 1 calc R U . . .
C29 C 0.2269(3) 0.61476(12) 0.72063(15) 0.0411(7) Uani 1 1 d . . . . .
H29A H 0.156917 0.596755 0.707460 0.049 Uiso 1 1 calc R U . . .
H29B H 0.250177 0.631607 0.683164 0.049 Uiso 1 1 calc R U . . .
C30 C 0.3195(3) 0.57910(14) 0.74301(18) 0.0517(9) Uani 1 1 d . . . . .
H30A H 0.341479 0.560661 0.707078 0.078 Uiso 1 1 calc R U . . .
H30B H 0.291064 0.557346 0.773867 0.078 Uiso 1 1 calc R U . . .
H30C H 0.385476 0.596437 0.762437 0.078 Uiso 1 1 calc R U . . .
C31 C 0.1657(3) 0.62536(13) 0.82888(16) 0.0453(8) Uani 1 1 d . . . . .
H31A H 0.103992 0.602953 0.814771 0.054 Uiso 1 1 calc R U . . .
H31B H 0.231474 0.605806 0.845200 0.054 Uiso 1 1 calc R U . . .
C32 C 0.1271(3) 0.65466(14) 0.88386(17) 0.0541(9) Uani 1 1 d . . . . .
H32A H 0.186421 0.677491 0.898379 0.081 Uiso 1 1 calc R U . . .
H32B H 0.112511 0.633123 0.918376 0.081 Uiso 1 1 calc R U . . .
H32C H 0.057604 0.672053 0.869883 0.081 Uiso 1 1 calc R U . . .
C33 C -0.0003(3) 0.82201(12) 0.66181(15) 0.0395(7) Uani 1 1 d . . . . .
H33A H 0.078169 0.821653 0.682068 0.047 Uiso 1 1 calc R U . . .
H33B H -0.004340 0.846678 0.628459 0.047 Uiso 1 1 calc R U . . .
C34 C -0.0801(3) 0.83582(14) 0.71047(16) 0.0473(8) Uani 1 1 d . . . . .
H34A H -0.156151 0.840993 0.689673 0.071 Uiso 1 1 calc R U . . .
H34B H -0.053169 0.865282 0.731690 0.071 Uiso 1 1 calc R U . . .
H34C H -0.082377 0.810078 0.741435 0.071 Uiso 1 1 calc R U . . .
C35 C -0.1522(2) 0.76960(14) 0.60288(16) 0.0444(8) Uani 1 1 d . . . . .
H35A H -0.163175 0.739252 0.579279 0.053 Uiso 1 1 calc R U . . .
H35B H -0.201399 0.768618 0.637827 0.053 Uiso 1 1 calc R U . . .
C36 C -0.1908(3) 0.81099(15) 0.55904(17) 0.0539(10) Uani 1 1 d . . . . .
H36A H -0.135241 0.815999 0.528479 0.081 Uiso 1 1 calc R U . . .
H36B H -0.197495 0.840171 0.583796 0.081 Uiso 1 1 calc R U . . .
H36C H -0.264463 0.803248 0.536804 0.081 Uiso 1 1 calc R U . . .
P1 P 0.30263(6) 0.38290(3) 0.50053(4) 0.03352(19) Uani 1 1 d . . . . .
C1_1 C 0.3549(2) 0.34098(11) 0.55920(13) 0.0348(7) Uani 1 1 d D U . . .
C2_1 C 0.2818(3) 0.31069(12) 0.58803(15) 0.0424(7) Uani 1 1 d D U . . .
H2_1 H 0.202801 0.311592 0.576042 0.051 Uiso 1 1 calc R U . . .
C3_1 C 0.3254(3) 0.27921(13) 0.63440(16) 0.0483(8) Uani 1 1 d D U . . .
H3_1 H 0.276150 0.258278 0.653876 0.058 Uiso 1 1 calc R U . . .
C4_1 C 0.4400(3) 0.27831(13) 0.65217(15) 0.0454(8) Uani 1 1 d D U . . .
H4_1 H 0.469277 0.257436 0.684767 0.055 Uiso 1 1 calc R U . . .
C5_1 C 0.5132(3) 0.30792(12) 0.62245(14) 0.0414(7) Uani 1 1 d D U . . .
H5_1 H 0.592292 0.306705 0.634342 0.050 Uiso 1 1 calc R U . . .
C6_1 C 0.4714(2) 0.33887(12) 0.57602(14) 0.0371(7) Uani 1 1 d D U . . .
H6_1 H 0.521455 0.358731 0.555462 0.045 Uiso 1 1 calc R U . . .
C1_2 C 0.1518(2) 0.37884(12) 0.48584(14) 0.0381(7) Uani 1 1 d D U . . .
C2_2 C 0.1025(2) 0.36392(12) 0.42760(15) 0.0401(7) Uani 1 1 d D U . . .
H2_2 H 0.148739 0.353884 0.396069 0.048 Uiso 1 1 calc R U . . .
C3_2 C -0.0146(3) 0.36370(13) 0.41557(18) 0.0481(8) Uani 1 1 d D U . . .
H3_2 H -0.048659 0.353789 0.375725 0.058 Uiso 1 1 calc R U . . .
C4_2 C -0.0809(3) 0.37797(13) 0.46191(18) 0.0501(9) Uani 1 1 d D U . . .
H4_2 H -0.160912 0.378248 0.453445 0.060 Uiso 1 1 calc R U . . .
C5_2 C -0.0327(3) 0.39194(13) 0.52078(18) 0.0503(9) Uani 1 1 d D U . . .
H5_2 H -0.079416 0.400992 0.552561 0.060 Uiso 1 1 calc R U . . .
C6_2 C 0.0836(3) 0.39260(13) 0.53281(17) 0.0453(8) Uani 1 1 d D U . . .
H6_2 H 0.117253 0.402359 0.572812 0.054 Uiso 1 1 calc R U . . .
C1_3 C 0.3655(2) 0.36942(12) 0.43003(14) 0.0355(7) Uani 1 1 d D U . . .
C2_3 C 0.3982(2) 0.32232(12) 0.41872(14) 0.0363(7) Uani 1 1 d D U . . .
H2_3 H 0.390971 0.298417 0.449669 0.044 Uiso 1 1 calc R U . . .
C3_3 C 0.4409(2) 0.31047(13) 0.36279(14) 0.0389(7) Uani 1 1 d D U . . .
H3_3 H 0.462650 0.278444 0.355317 0.047 Uiso 1 1 calc R U . . .
C4_3 C 0.4521(3) 0.34526(13) 0.31749(14) 0.0430(8) Uani 1 1 d D U . . .
H4_3 H 0.482503 0.337134 0.279301 0.052 Uiso 1 1 calc R U . . .
C5_3 C 0.4188(3) 0.39181(14) 0.32794(15) 0.0468(8) Uani 1 1 d D U . . .
H5_3 H 0.425473 0.415453 0.296579 0.056 Uiso 1 1 calc R U . . .
C6_3 C 0.3758(3) 0.40414(13) 0.38414(14) 0.0405(7) Uani 1 1 d D U . . .
H6_3 H 0.353509 0.436155 0.391226 0.049 Uiso 1 1 calc R U . . .
C1_4 C 0.3323(2) 0.44295(11) 0.52693(14) 0.0356(7) Uani 1 1 d D U . . .
C2_4 C 0.2776(3) 0.48083(12) 0.49424(15) 0.0398(7) Uani 1 1 d D U . . .
H2_4 H 0.226078 0.474512 0.458505 0.048 Uiso 1 1 calc R U . . .
C3_4 C 0.2977(3) 0.52735(12) 0.51345(15) 0.0431(7) Uani 1 1 d D U . . .
H3_4 H 0.260701 0.552918 0.490683 0.052 Uiso 1 1 calc R U . . .
C4_4 C 0.3718(3) 0.53691(13) 0.56578(17) 0.0470(8) Uani 1 1 d D U . . .
H4_4 H 0.386092 0.568972 0.578841 0.056 Uiso 1 1 calc R U . . .
C5_4 C 0.4251(3) 0.49924(13) 0.59914(17) 0.0507(9) Uani 1 1 d D U . . .
H5_4 H 0.475063 0.505780 0.635414 0.061 Uiso 1 1 calc R U . . .
C6_4 C 0.4064(3) 0.45265(13) 0.58030(16) 0.0446(8) Uani 1 1 d D U . . .
H6_4 H 0.443444 0.427211 0.603327 0.054 Uiso 1 1 calc R U . . .
O1_5 O 0.8699(2) 0.46718(11) 0.63773(13) 0.0652(7) Uani 1 1 d D U . . .
C1_5 C 0.7826(4) 0.45910(19) 0.6768(2) 0.0773(13) Uani 1 1 d D U . . .
H1A_5 H 0.734288 0.487912 0.677554 0.093 Uiso 1 1 calc R U . . .
H1B_5 H 0.815400 0.452609 0.720222 0.093 Uiso 1 1 calc R U . . .
C2_5 C 0.7129(4) 0.4175(2) 0.6528(2) 0.0808(14) Uani 1 1 d D U . . .
H2A_5 H 0.680923 0.423949 0.609700 0.121 Uiso 1 1 calc R U . . .
H2B_5 H 0.651433 0.412235 0.679649 0.121 Uiso 1 1 calc R U . . .
H2C_5 H 0.760573 0.388831 0.653171 0.121 Uiso 1 1 calc R U . . .
C3_5 C 0.9442(4) 0.50494(17) 0.6595(2) 0.0751(12) Uani 1 1 d D U . . .
H3A_5 H 0.974542 0.498770 0.703465 0.090 Uiso 1 1 calc R U . . .
H3B_5 H 0.902531 0.535635 0.658259 0.090 Uiso 1 1 calc R U . . .
C4_5 C 1.0398(4) 0.50776(17) 0.6180(3) 0.0829(14) Uani 1 1 d D U . . .
H4A_5 H 1.008964 0.511821 0.574193 0.124 Uiso 1 1 calc R U . . .
H4B_5 H 1.084342 0.478234 0.622032 0.124 Uiso 1 1 calc R U . . .
H4C_5 H 1.088393 0.535055 0.630695 0.124 Uiso 1 1 calc R U . . .

loop_
_atom_site_aniso_label
_atom_site_aniso_U_11
_atom_site_aniso_U_22
_atom_site_aniso_U_33
_atom_site_aniso_U_23
_atom_site_aniso_U_13
_atom_site_aniso_U_12
Al1 0.0217(4) 0.0487(5) 0.0247(4) -0.0029(4) 0.0057(3) -0.0013(4)
O1 0.0301(10) 0.0520(13) 0.0228(9) -0.0007(9) 0.0059(8) -0.0009(9)
O2 0.0284(10) 0.0488(14) 0.0374(11) -0.0066(10) 0.0082(9) -0.0006(9)
N1 0.0246(11) 0.0514(16) 0.0251(12) -0.0016(11) 0.0072(10) 0.0009(11)
N2 0.0249(12) 0.0479(15) 0.0261(12) -0.0012(10) 0.0021(10) 0.0000(10)
N3 0.0219(11) 0.0476(15) 0.0269(12) -0.0037(11) 0.0043(9) -0.0013(10)
N4 0.0248(12) 0.0480(15) 0.0290(12) -0.0037(11) 0.0068(10) -0.0012(10)
N5 0.0245(12) 0.0507(16) 0.0263(12) -0.0027(11) 0.0070(10) -0.0021(11)
N6 0.0267(12) 0.0522(17) 0.0290(12) -0.0076(11) 0.0079(10) -0.0043(11)
C1 0.0312(15) 0.0508(19) 0.0301(15) 0.0011(13) 0.0119(12) 0.0032(13)
C2 0.0388(17) 0.057(2) 0.0293(15) 0.0079(14) 0.0081(13) 0.0041(15)
C3 0.0363(17) 0.069(2) 0.0260(15) -0.0031(15) 0.0012(13) -0.0011(16)
C4 0.0280(14) 0.057(2) 0.0253(14) -0.0042(13) 0.0034(12) -0.0007(13)
C5 0.0334(15) 0.054(2) 0.0249(14) -0.0053(13) 0.0028(12) -0.0041(14)
C6 0.0224(13) 0.0533(19) 0.0279(14) -0.0028(13) 0.0033(11) -0.0021(12)
C7 0.0230(14) 0.061(2) 0.0385(17) 0.0013(15) 0.0012(12) -0.0081(14)
C8 0.0279(15) 0.059(2) 0.0312(15) 0.0053(14) 0.0061(12) -0.0052(14)
C9 0.0275(14) 0.0484(18) 0.0261(14) -0.0007(12) 0.0045(11) -0.0006(13)
C10 0.0254(14) 0.0493(18) 0.0284(14) 0.0013(13) 0.0036(11) -0.0024(12)
C11 0.0233(13) 0.0539(19) 0.0258(14) -0.0017(13) 0.0055(11) 0.0016(13)
C12 0.0289(15) 0.056(2) 0.0314(15) -0.0058(14) 0.0012(12) -0.0019(14)
C13 0.0249(14) 0.063(2) 0.0370(17) -0.0053(15) 0.0014(13) -0.0009(14)
C14 0.0270(14) 0.0479(19) 0.0341(15) -0.0032(13) 0.0034(12) -0.0020(13)
C15 0.0215(13) 0.054(2) 0.0356(16) -0.0011(14) 0.0066(12) 0.0001(13)
C16 0.0235(13) 0.0520(19) 0.0324(15) -0.0069(13) 0.0064(12) -0.0007(13)
C17 0.0272(15) 0.0485(19) 0.0505(19) -0.0048(15) 0.0153(14) -0.0031(13)
C18 0.0324(16) 0.051(2) 0.0452(18) -0.0003(15) 0.0186(14) -0.0023(14)
C19 0.0327(15) 0.0454(18) 0.0335(15) -0.0035(13) 0.0126(13) -0.0016(13)
C20 0.0313(15) 0.0470(19) 0.0374(16) -0.0001(14) 0.0146(13) 0.0019(13)
C21 0.0435(18) 0.066(2) 0.0270(15) -0.0005(15) -0.0031(13) -0.0154(16)
C22 0.0288(16) 0.083(3) 0.0365(17) 0.0059(17) -0.0061(13) -0.0069(16)
C23 0.050(2) 0.058(2) 0.0376(17) -0.0070(15) 0.0123(15) -0.0012(16)
C24 0.092(3) 0.061(3) 0.067(3) -0.007(2) 0.031(2) 0.004(2)
C25 0.0296(15) 0.056(2) 0.0301(15) -0.0010(14) 0.0053(12) -0.0021(14)
C26 0.0393(18) 0.094(3) 0.0289(16) -0.0019(17) 0.0057(14) -0.0016(18)
C27 0.0317(15) 0.052(2) 0.0332(16) 0.0022(14) 0.0021(13) -0.0003(14)
C28 0.0428(19) 0.056(2) 0.056(2) 0.0078(17) 0.0042(16) 0.0011(16)
C29 0.0375(17) 0.0479(19) 0.0398(17) -0.0017(14) 0.0130(14) 0.0000(14)
C30 0.051(2) 0.054(2) 0.053(2) 0.0031(17) 0.0207(17) 0.0088(17)
C31 0.0383(17) 0.054(2) 0.0464(19) 0.0079(16) 0.0203(15) 0.0056(15)
C32 0.057(2) 0.066(2) 0.0434(19) 0.0120(17) 0.0263(17) 0.0080(18)
C33 0.0281(15) 0.0502(19) 0.0412(17) -0.0011(14) 0.0087(13) 0.0005(13)
C34 0.0369(17) 0.060(2) 0.0469(19) -0.0024(16) 0.0152(15) 0.0045(15)
C35 0.0198(14) 0.071(2) 0.0433(18) -0.0050(16) 0.0078(13) -0.0018(14)
C36 0.0246(15) 0.087(3) 0.050(2) 0.0033(19) 0.0022(14) 0.0070(16)
P1 0.0211(3) 0.0483(5) 0.0319(4) -0.0020(3) 0.0070(3) -0.0013(3)
C1_1 0.0311(14) 0.0451(18) 0.0296(14) -0.0025(12) 0.0104(12) -0.0006(13)
C2_1 0.0356(16) 0.054(2) 0.0393(17) -0.0010(14) 0.0124(13) -0.0036(14)
C3_1 0.0535(19) 0.053(2) 0.0410(18) 0.0052(15) 0.0197(15) -0.0053(16)
C4_1 0.0533(19) 0.055(2) 0.0301(16) 0.0051(14) 0.0141(14) 0.0024(16)
C5_1 0.0404(17) 0.051(2) 0.0336(16) 0.0016(14) 0.0097(13) 0.0061(14)
C6_1 0.0298(14) 0.0506(19) 0.0324(15) 0.0020(13) 0.0108(12) 0.0018(13)
C1_2 0.0229(13) 0.0496(19) 0.0428(17) -0.0025(14) 0.0091(12) -0.0015(13)
C2_2 0.0239(14) 0.0504(19) 0.0465(18) -0.0085(15) 0.0049(13) -0.0024(13)
C3_2 0.0249(15) 0.053(2) 0.066(2) -0.0123(17) 0.0010(15) -0.0017(14)
C4_2 0.0215(14) 0.056(2) 0.074(2) -0.0074(18) 0.0075(15) -0.0038(14)
C5_2 0.0291(16) 0.061(2) 0.063(2) -0.0034(18) 0.0189(15) 0.0028(15)
C6_2 0.0287(15) 0.059(2) 0.0501(19) -0.0037(16) 0.0143(14) 0.0020(14)
C1_3 0.0185(13) 0.0554(19) 0.0326(15) -0.0025(13) 0.0026(11) -0.0023(12)
C2_3 0.0222(13) 0.0552(19) 0.0314(15) -0.0013(13) 0.0014(11) -0.0013(13)
C3_3 0.0244(14) 0.060(2) 0.0324(15) -0.0076(14) 0.0008(12) 0.0035(13)
C4_3 0.0313(15) 0.069(2) 0.0285(15) -0.0051(14) 0.0045(12) 0.0019(15)
C5_3 0.0422(18) 0.068(2) 0.0314(16) 0.0056(15) 0.0086(14) -0.0004(16)
C6_3 0.0319(15) 0.054(2) 0.0366(16) -0.0019(14) 0.0077(13) -0.0003(14)
C1_4 0.0244(13) 0.0465(18) 0.0365(15) -0.0017(13) 0.0060(12) -0.0013(12)
C2_4 0.0300(15) 0.0491(19) 0.0404(17) -0.0012(14) 0.0047(13) 0.0020(13)
C3_4 0.0343(16) 0.0519(19) 0.0437(18) -0.0002(15) 0.0064(14) 0.0033(14)
C4_4 0.0385(17) 0.047(2) 0.055(2) -0.0047(16) 0.0014(15) 0.0001(14)
C5_4 0.0402(18) 0.055(2) 0.054(2) -0.0069(16) -0.0119(16) 0.0013(15)
C6_4 0.0329(16) 0.0497(19) 0.0506(19) -0.0044(15) -0.0001(14) 0.0024(14)
O1_5 0.0502(15) 0.082(2) 0.0632(17) -0.0071(15) 0.0045(13) 0.0041(14)
C1_5 0.065(3) 0.107(4) 0.062(3) 0.010(2) 0.016(2) 0.026(2)
C2_5 0.043(2) 0.137(4) 0.062(3) 0.019(3) 0.003(2) -0.004(2)
C3_5 0.085(3) 0.069(3) 0.069(3) -0.012(2) -0.013(2) 0.008(2)
C4_5 0.069(3) 0.061(3) 0.117(4) -0.010(3) 0.005(3) -0.003(2)

loop_
_atom_type_symbol
_atom_type_description
_atom_type_scat_dispersion_real
_atom_type_scat_dispersion_imag
_atom_type_scat_source
Al Al 0.0645 0.0514 'International Tables Vol C Tables 4.2.6.8 and 6.1.1.4'
C C 0.0033 0.0016 'International Tables Vol C Tables 4.2.6.8 and 6.1.1.4'
N N 0.0061 0.0033 'International Tables Vol C Tables 4.2.6.8 and 6.1.1.4'
O O 0.0106 0.0060 'International Tables Vol C Tables 4.2.6.8 and 6.1.1.4'
P P 0.1023 0.0942 'International Tables Vol C Tables 4.2.6.8 and 6.1.1.4'
H H 0.0000 0.0000 'International Tables Vol C Tables 4.2.6.8 and 6.1.1.4'

loop_
_geom_angle_atom_site_label_1
_geom_angle_atom_site_label_2
_geom_angle_atom_site_label_3
_geom_angle
_geom_angle_site_symmetry_1
_geom_angle_site_symmetry_3
_geom_angle_publ_flag
O1 Al1 N1 107.21(11) . . ?
O1 Al1 N2 97.91(10) . . ?
N1 Al1 N2 94.41(11) . . ?
O1 Al1 N4 105.96(11) . . ?
N1 Al1 N4 90.61(11) . . ?
N2 Al1 N4 152.94(12) . . ?
O1 Al1 N3 82.08(10) . . ?
N1 Al1 N3 170.45(11) . . ?
N2 Al1 N3 86.31(10) . . ?
N4 Al1 N3 84.56(10) . . ?
N5 O1 Al1 112.52(17) . . ?
C4 N1 C1 106.4(2) . . ?
C4 N1 Al1 128.4(2) . . ?
C1 N1 Al1 125.1(2) . . ?
C6 N2 C9 105.9(2) . . ?
C6 N2 Al1 125.2(2) . . ?
C9 N2 Al1 124.5(2) . . ?
C14 N3 C11 109.8(2) . . ?
C14 N3 Al1 133.2(2) . . ?
C11 N3 Al1 109.04(17) . . ?
C16 N4 C19 106.0(2) . . ?
C16 N4 Al1 130.6(2) . . ?
C19 N4 Al1 122.9(2) . . ?
N6 N5 O1 123.1(3) . . ?
N6 N5 C11 117.6(2) . . ?
O1 N5 C11 118.9(2) . . ?
O2 N6 N5 115.7(2) . . ?
C2 C1 N1 109.0(3) . . ?
C2 C1 C20 129.0(3) . . ?
N1 C1 C20 122.0(3) . . ?
C1 C2 C3 107.9(3) . . ?
C1 C2 H2 126.1 . . ?
C3 C2 H2 126.1 . . ?
C4 C3 C2 107.2(3) . . ?
C4 C3 H3 126.4 . . ?
C2 C3 H3 126.4 . . ?
C3 C4 N1 109.5(3) . . ?
C3 C4 C5 127.6(3) . . ?
N1 C4 C5 122.4(3) . . ?
C6 C5 C4 113.1(3) . . ?
C6 C5 C21 109.9(2) . . ?
C4 C5 C21 109.5(3) . . ?
C6 C5 C23 107.9(3) . . ?
C4 C5 C23 108.0(2) . . ?
C21 C5 C23 108.3(3) . . ?
C7 C6 N2 109.7(3) . . ?
C7 C6 C5 127.7(3) . . ?
N2 C6 C5 122.6(2) . . ?
C6 C7 C8 107.5(3) . . ?
C6 C7 H7 126.2 . . ?
C8 C7 H7 126.2 . . ?
C9 C8 C7 107.3(3) . . ?
C9 C8 H8 126.3 . . ?
C7 C8 H8 126.3 . . ?
C8 C9 N2 109.6(3) . . ?
C8 C9 C10 124.9(3) . . ?
N2 C9 C10 125.5(2) . . ?
C9 C10 C25 108.3(2) . . ?
C9 C10 C11 109.6(2) . . ?
C25 C10 C11 111.6(3) . . ?
C9 C10 C27 109.1(3) . . ?
C25 C10 C27 110.9(2) . . ?
C11 C10 C27 107.4(2) . . ?
N3 C11 N5 103.5(2) . . ?
N3 C11 C12 103.1(2) . . ?
N5 C11 C12 110.3(3) . . ?
N3 C11 C10 107.9(2) . . ?
N5 C11 C10 112.1(2) . . ?
C12 C11 C10 118.5(3) . . ?
C13 C12 C11 108.8(3) . . ?
C13 C12 H12 125.6 . . ?
C11 C12 H12 125.6 . . ?
C12 C13 C14 107.2(3) . . ?
C12 C13 H13 126.4 . . ?
C14 C13 H13 126.4 . . ?
N3 C14 C13 111.0(3) . . ?
N3 C14 C15 119.0(3) . . ?
C13 C14 C15 129.8(3) . . ?
C14 C15 C16 106.3(2) . . ?
C14 C15 C35 110.4(3) . . ?
C16 C15 C35 110.2(3) . . ?
C14 C15 C33 108.3(2) . . ?
C16 C15 C33 110.3(3) . . ?
C35 C15 C33 111.1(3) . . ?
C17 C16 N4 110.0(3) . . ?
C17 C16 C15 128.0(3) . . ?
N4 C16 C15 122.0(2) . . ?
C16 C17 C18 107.0(3) . . ?
C16 C17 H17 126.5 . . ?
C18 C17 H17 126.5 . . ?
C19 C18 C17 108.0(3) . . ?
C19 C18 H18 126.0 . . ?
C17 C18 H18 126.0 . . ?
C18 C19 N4 109.0(3) . . ?
C18 C19 C20 127.4(3) . . ?
N4 C19 C20 123.1(2) . . ?
C1 C20 C19 111.7(3) . . ?
C1 C20 C31 110.2(3) . . ?
C19 C20 C31 109.5(2) . . ?
C1 C20 C29 110.9(2) . . ?
C19 C20 C29 107.3(3) . . ?
C31 C20 C29 107.2(3) . . ?
C22 C21 C5 116.4(3) . . ?
C22 C21 H21A 108.2 . . ?
C5 C21 H21A 108.2 . . ?
C22 C21 H21B 108.2 . . ?
C5 C21 H21B 108.2 . . ?
H21A C21 H21B 107.4 . . ?
C21 C22 H22A 109.5 . . ?
C21 C22 H22B 109.5 . . ?
H22A C22 H22B 109.5 . . ?
C21 C22 H22C 109.5 . . ?
H22A C22 H22C 109.5 . . ?
H22B C22 H22C 109.5 . . ?
C24 C23 C5 116.8(3) . . ?
C24 C23 H23A 108.1 . . ?
C5 C23 H23A 108.1 . . ?
C24 C23 H23B 108.1 . . ?
C5 C23 H23B 108.1 . . ?
H23A C23 H23B 107.3 . . ?
C23 C24 H24A 109.5 . . ?
C23 C24 H24B 109.5 . . ?
H24A C24 H24B 109.5 . . ?
C23 C24 H24C 109.5 . . ?
H24A C24 H24C 109.5 . . ?
H24B C24 H24C 109.5 . . ?
C26 C25 C10 118.6(3) . . ?
C26 C25 H25A 107.7 . . ?
C10 C25 H25A 107.7 . . ?
C26 C25 H25B 107.7 . . ?
C10 C25 H25B 107.7 . . ?
H25A C25 H25B 107.1 . . ?
C25 C26 H26A 109.5 . . ?
C25 C26 H26B 109.5 . . ?
H26A C26 H26B 109.5 . . ?
C25 C26 H26C 109.5 . . ?
H26A C26 H26C 109.5 . . ?
H26B C26 H26C 109.5 . . ?
C28 C27 C10 114.7(3) . . ?
C28 C27 H27A 108.6 . . ?
C10 C27 H27A 108.6 . . ?
C28 C27 H27B 108.6 . . ?
C10 C27 H27B 108.6 . . ?
H27A C27 H27B 107.6 . . ?
C27 C28 H28A 109.5 . . ?
C27 C28 H28B 109.5 . . ?
H28A C28 H28B 109.5 . . ?
C27 C28 H28C 109.5 . . ?
H28A C28 H28C 109.5 . . ?
H28B C28 H28C 109.5 . . ?
C30 C29 C20 115.0(3) . . ?
C30 C29 H29A 108.5 . . ?
C20 C29 H29A 108.5 . . ?
C30 C29 H29B 108.5 . . ?
C20 C29 H29B 108.5 . . ?
H29A C29 H29B 107.5 . . ?
C29 C30 H30A 109.5 . . ?
C29 C30 H30B 109.5 . . ?
H30A C30 H30B 109.5 . . ?
C29 C30 H30C 109.5 . . ?
H30A C30 H30C 109.5 . . ?
H30B C30 H30C 109.5 . . ?
C32 C31 C20 117.9(3) . . ?
C32 C31 H31A 107.8 . . ?
C20 C31 H31A 107.8 . . ?
C32 C31 H31B 107.8 . . ?
C20 C31 H31B 107.8 . . ?
H31A C31 H31B 107.2 . . ?
C31 C32 H32A 109.5 . . ?
C31 C32 H32B 109.5 . . ?
H32A C32 H32B 109.5 . . ?
C31 C32 H32C 109.5 . . ?
H32A C32 H32C 109.5 . . ?
H32B C32 H32C 109.5 . . ?
C34 C33 C15 113.5(3) . . ?
C34 C33 H33A 108.9 . . ?
C15 C33 H33A 108.9 . . ?
C34 C33 H33B 108.9 . . ?
C15 C33 H33B 108.9 . . ?
H33A C33 H33B 107.7 . . ?
C33 C34 H34A 109.5 . . ?
C33 C34 H34B 109.5 . . ?
H34A C34 H34B 109.5 . . ?
C33 C34 H34C 109.5 . . ?
H34A C34 H34C 109.5 . . ?
H34B C34 H34C 109.5 . . ?
C36 C35 C15 114.9(3) . . ?
C36 C35 H35A 108.5 . . ?
C15 C35 H35A 108.5 . . ?
C36 C35 H35B 108.5 . . ?
C15 C35 H35B 108.5 . . ?
H35A C35 H35B 107.5 . . ?
C35 C36 H36A 109.5 . . ?
C35 C36 H36B 109.5 . . ?
H36A C36 H36B 109.5 . . ?
C35 C36 H36C 109.5 . . ?
H36A C36 H36C 109.5 . . ?
H36B C36 H36C 109.5 . . ?
C1_3 P1 C1_1 108.02(14) . . ?
C1_3 P1 C1_2 109.09(14) . . ?
C1_1 P1 C1_2 111.01(14) . . ?
C1_3 P1 C1_4 112.23(14) . . ?
C1_1 P1 C1_4 110.36(14) . . ?
C1_2 P1 C1_4 106.14(14) . . ?
C2_1 C1_1 C6_1 120.1(3) . . ?
C2_1 C1_1 P1 121.2(2) . . ?
C6_1 C1_1 P1 118.7(2) . . ?
C3_1 C2_1 C1_1 119.6(3) . . ?
C3_1 C2_1 H2_1 120.2 . . ?
C1_1 C2_1 H2_1 120.2 . . ?
C4_1 C3_1 C2_1 120.1(3) . . ?
C4_1 C3_1 H3_1 120.0 . . ?
C2_1 C3_1 H3_1 120.0 . . ?
C3_1 C4_1 C5_1 120.2(3) . . ?
C3_1 C4_1 H4_1 119.9 . . ?
C5_1 C4_1 H4_1 119.9 . . ?
C6_1 C5_1 C4_1 120.3(3) . . ?
C6_1 C5_1 H5_1 119.9 . . ?
C4_1 C5_1 H5_1 119.9 . . ?
C5_1 C6_1 C1_1 119.7(3) . . ?
C5_1 C6_1 H6_1 120.1 . . ?
C1_1 C6_1 H6_1 120.1 . . ?
C2_2 C1_2 C6_2 120.1(3) . . ?
C2_2 C1_2 P1 120.5(2) . . ?
C6_2 C1_2 P1 119.4(2) . . ?
C3_2 C2_2 C1_2 119.9(3) . . ?
C3_2 C2_2 H2_2 120.0 . . ?
C1_2 C2_2 H2_2 120.0 . . ?
C4_2 C3_2 C2_2 119.5(3) . . ?
C4_2 C3_2 H3_2 120.2 . . ?
C2_2 C3_2 H3_2 120.2 . . ?
C3_2 C4_2 C5_2 121.1(3) . . ?
C3_2 C4_2 H4_2 119.5 . . ?
C5_2 C4_2 H4_2 119.5 . . ?
C6_2 C5_2 C4_2 119.6(3) . . ?
C6_2 C5_2 H5_2 120.2 . . ?
C4_2 C5_2 H5_2 120.2 . . ?
C5_2 C6_2 C1_2 119.8(3) . . ?
C5_2 C6_2 H6_2 120.1 . . ?
C1_2 C6_2 H6_2 120.1 . . ?
C6_3 C1_3 C2_3 119.4(3) . . ?
C6_3 C1_3 P1 121.2(2) . . ?
C2_3 C1_3 P1 119.3(2) . . ?
C3_3 C2_3 C1_3 120.3(3) . . ?
C3_3 C2_3 H2_3 119.8 . . ?
C1_3 C2_3 H2_3 119.8 . . ?
C2_3 C3_3 C4_3 120.1(3) . . ?
C2_3 C3_3 H3_3 119.9 . . ?
C4_3 C3_3 H3_3 119.9 . . ?
C5_3 C4_3 C3_3 120.0(3) . . ?
C5_3 C4_3 H4_3 120.0 . . ?
C3_3 C4_3 H4_3 120.0 . . ?
C4_3 C5_3 C6_3 120.3(3) . . ?
C4_3 C5_3 H5_3 119.8 . . ?
C6_3 C5_3 H5_3 119.8 . . ?
C5_3 C6_3 C1_3 119.9(3) . . ?
C5_3 C6_3 H6_3 120.1 . . ?
C1_3 C6_3 H6_3 120.1 . . ?
C2_4 C1_4 C6_4 119.3(3) . . ?
C2_4 C1_4 P1 118.9(2) . . ?
C6_4 C1_4 P1 121.8(2) . . ?
C3_4 C2_4 C1_4 120.5(3) . . ?
C3_4 C2_4 H2_4 119.8 . . ?
C1_4 C2_4 H2_4 119.8 . . ?
C2_4 C3_4 C4_4 120.2(3) . . ?
C2_4 C3_4 H3_4 119.9 . . ?
C4_4 C3_4 H3_4 119.9 . . ?
C3_4 C4_4 C5_4 119.5(3) . . ?
C3_4 C4_4 H4_4 120.2 . . ?
C5_4 C4_4 H4_4 120.2 . . ?
C6_4 C5_4 C4_4 120.9(3) . . ?
C6_4 C5_4 H5_4 119.5 . . ?
C4_4 C5_4 H5_4 119.5 . . ?
C5_4 C6_4 C1_4 119.6(3) . . ?
C5_4 C6_4 H6_4 120.2 . . ?
C1_4 C6_4 H6_4 120.2 . . ?
C1_5 O1_5 C3_5 113.1(4) . . ?
O1_5 C1_5 C2_5 109.6(4) . . ?
O1_5 C1_5 H1A_5 109.7 . . ?
C2_5 C1_5 H1A_5 109.7 . . ?
O1_5 C1_5 H1B_5 109.7 . . ?
C2_5 C1_5 H1B_5 109.7 . . ?
H1A_5 C1_5 H1B_5 108.2 . . ?
C1_5 C2_5 H2A_5 109.5 . . ?
C1_5 C2_5 H2B_5 109.5 . . ?
H2A_5 C2_5 H2B_5 109.5 . . ?
C1_5 C2_5 H2C_5 109.5 . . ?
H2A_5 C2_5 H2C_5 109.5 . . ?
H2B_5 C2_5 H2C_5 109.5 . . ?
O1_5 C3_5 C4_5 108.9(4) . . ?
O1_5 C3_5 H3A_5 109.9 . . ?
C4_5 C3_5 H3A_5 109.9 . . ?
O1_5 C3_5 H3B_5 109.9 . . ?
C4_5 C3_5 H3B_5 109.9 . . ?
H3A_5 C3_5 H3B_5 108.3 . . ?
C3_5 C4_5 H4A_5 109.5 . . ?
C3_5 C4_5 H4B_5 109.5 . . ?
H4A_5 C4_5 H4B_5 109.5 . . ?
C3_5 C4_5 H4C_5 109.5 . . ?
H4A_5 C4_5 H4C_5 109.5 . . ?
H4B_5 C4_5 H4C_5 109.5 . . ?

loop_
_geom_bond_atom_site_label_1
_geom_bond_atom_site_label_2
_geom_bond_distance
_geom_bond_site_symmetry_2
_geom_bond_publ_flag
Al1 O1 1.850(2) . ?
Al1 N1 1.888(3) . ?
Al1 N2 1.935(3) . ?
Al1 N4 1.949(2) . ?
Al1 N3 1.997(3) . ?
O1 N5 1.359(3) . ?
O2 N6 1.253(3) . ?
N1 C4 1.394(4) . ?
N1 C1 1.403(4) . ?
N2 C6 1.393(4) . ?
N2 C9 1.405(4) . ?
N3 C14 1.283(4) . ?
N3 C11 1.464(3) . ?
N4 C16 1.394(4) . ?
N4 C19 1.395(4) . ?
N5 N6 1.301(3) . ?
N5 C11 1.494(4) . ?
C1 C2 1.369(4) . ?
C1 C20 1.510(4) . ?
C2 C3 1.413(5) . ?
C2 H2 0.9500 . ?
C3 C4 1.374(4) . ?
C3 H3 0.9500 . ?
C4 C5 1.512(5) . ?
C5 C6 1.509(4) . ?
C5 C21 1.551(4) . ?
C5 C23 1.556(5) . ?
C6 C7 1.376(4) . ?
C7 C8 1.410(4) . ?
C7 H7 0.9500 . ?
C8 C9 1.374(4) . ?
C8 H8 0.9500 . ?
C9 C10 1.528(4) . ?
C10 C25 1.542(4) . ?
C10 C11 1.563(4) . ?
C10 C27 1.564(4) . ?
C11 C12 1.506(4) . ?
C12 C13 1.330(4) . ?
C12 H12 0.9500 . ?
C13 C14 1.474(4) . ?
C13 H13 0.9500 . ?
C14 C15 1.506(4) . ?
C15 C16 1.526(5) . ?
C15 C35 1.552(4) . ?
C15 C33 1.556(5) . ?
C16 C17 1.377(4) . ?
C17 C18 1.398(5) . ?
C17 H17 0.9500 . ?
C18 C19 1.386(4) . ?
C18 H18 0.9500 . ?
C19 C20 1.520(4) . ?
C20 C31 1.550(4) . ?
C20 C29 1.563(4) . ?
C21 C22 1.529(5) . ?
C21 H21A 0.9900 . ?
C21 H21B 0.9900 . ?
C22 H22A 0.9800 . ?
C22 H22B 0.9800 . ?
C22 H22C 0.9800 . ?
C23 C24 1.510(6) . ?
C23 H23A 0.9900 . ?
C23 H23B 0.9900 . ?
C24 H24A 0.9800 . ?
C24 H24B 0.9800 . ?
C24 H24C 0.9800 . ?
C25 C26 1.513(4) . ?
C25 H25A 0.9900 . ?
C25 H25B 0.9900 . ?
C26 H26A 0.9800 . ?
C26 H26B 0.9800 . ?
C26 H26C 0.9800 . ?
C27 C28 1.512(5) . ?
C27 H27A 0.9900 . ?
C27 H27B 0.9900 . ?
C28 H28A 0.9800 . ?
C28 H28B 0.9800 . ?
C28 H28C 0.9800 . ?
C29 C30 1.529(5) . ?
C29 H29A 0.9900 . ?
C29 H29B 0.9900 . ?
C30 H30A 0.9800 . ?
C30 H30B 0.9800 . ?
C30 H30C 0.9800 . ?
C31 C32 1.537(5) . ?
C31 H31A 0.9900 . ?
C31 H31B 0.9900 . ?
C32 H32A 0.9800 . ?
C32 H32B 0.9800 . ?
C32 H32C 0.9800 . ?
C33 C34 1.520(4) . ?
C33 H33A 0.9900 . ?
C33 H33B 0.9900 . ?
C34 H34A 0.9800 . ?
C34 H34B 0.9800 . ?
C34 H34C 0.9800 . ?
C35 C36 1.533(5) . ?
C35 H35A 0.9900 . ?
C35 H35B 0.9900 . ?
C36 H36A 0.9800 . ?
C36 H36B 0.9800 . ?
C36 H36C 0.9800 . ?
P1 C1_3 1.782(3) . ?
P1 C1_1 1.786(3) . ?
P1 C1_2 1.792(3) . ?
P1 C1_4 1.796(3) . ?
C1_1 C2_1 1.395(4) . ?
C1_1 C6_1 1.398(4) . ?
C2_1 C3_1 1.390(5) . ?
C2_1 H2_1 0.9500 . ?
C3_1 C4_1 1.379(5) . ?
C3_1 H3_1 0.9500 . ?
C4_1 C5_1 1.395(4) . ?
C4_1 H4_1 0.9500 . ?
C5_1 C6_1 1.375(4) . ?
C5_1 H5_1 0.9500 . ?
C6_1 H6_1 0.9500 . ?
C1_2 C2_2 1.390(4) . ?
C1_2 C6_2 1.400(4) . ?
C2_2 C3_2 1.389(4) . ?
C2_2 H2_2 0.9500 . ?
C3_2 C4_2 1.380(5) . ?
C3_2 H3_2 0.9500 . ?
C4_2 C5_2 1.390(5) . ?
C4_2 H4_2 0.9500 . ?
C5_2 C6_2 1.381(4) . ?
C5_2 H5_2 0.9500 . ?
C6_2 H6_2 0.9500 . ?
C1_3 C6_3 1.394(4) . ?
C1_3 C2_3 1.401(4) . ?
C2_3 C3_3 1.381(4) . ?
C2_3 H2_3 0.9500 . ?
C3_3 C4_3 1.388(4) . ?
C3_3 H3_3 0.9500 . ?
C4_3 C5_3 1.385(5) . ?
C4_3 H4_3 0.9500 . ?
C5_3 C6_3 1.391(4) . ?
C5_3 H5_3 0.9500 . ?
C6_3 H6_3 0.9500 . ?
C1_4 C2_4 1.396(4) . ?
C1_4 C6_4 1.402(4) . ?
C2_4 C3_4 1.379(4) . ?
C2_4 H2_4 0.9500 . ?
C3_4 C4_4 1.384(5) . ?
C3_4 H3_4 0.9500 . ?
C4_4 C5_4 1.392(5) . ?
C4_4 H4_4 0.9500 . ?
C5_4 C6_4 1.376(5) . ?
C5_4 H5_4 0.9500 . ?
C6_4 H6_4 0.9500 . ?
O1_5 C1_5 1.407(5) . ?
O1_5 C3_5 1.427(5) . ?
C1_5 C2_5 1.492(7) . ?
C1_5 H1A_5 0.9900 . ?
C1_5 H1B_5 0.9900 . ?
C2_5 H2A_5 0.9800 . ?
C2_5 H2B_5 0.9800 . ?
C2_5 H2C_5 0.9800 . ?
C3_5 C4_5 1.505(6) . ?
C3_5 H3A_5 0.9900 . ?
C3_5 H3B_5 0.9900 . ?
C4_5 H4A_5 0.9800 . ?
C4_5 H4B_5 0.9800 . ?
C4_5 H4C_5 0.9800 . ?

loop_
_geom_torsion_atom_site_label_1
_geom_torsion_atom_site_label_2
_geom_torsion_atom_site_label_3
_geom_torsion_atom_site_label_4
_geom_torsion
_geom_torsion_site_symmetry_1
_geom_torsion_site_symmetry_2
_geom_torsion_site_symmetry_3
_geom_torsion_site_symmetry_4
_geom_torsion_publ_flag
N1 Al1 O1 N5 -156.72(17) . . . . ?
N2 Al1 O1 N5 -59.58(18) . . . . ?
N4 Al1 O1 N5 107.53(18) . . . . ?
N3 Al1 O1 N5 25.55(17) . . . . ?
O1 Al1 N1 C4 105.7(3) . . . . ?
N2 Al1 N1 C4 6.0(3) . . . . ?
N4 Al1 N1 C4 -147.4(3) . . . . ?
O1 Al1 N1 C1 -70.1(2) . . . . ?
N2 Al1 N1 C1 -169.8(2) . . . . ?
N4 Al1 N1 C1 36.8(2) . . . . ?
Al1 O1 N5 N6 176.1(2) . . . . ?
Al1 O1 N5 C11 -12.2(3) . . . . ?
O1 N5 N6 O2 -1.8(4) . . . . ?
C11 N5 N6 O2 -173.7(2) . . . . ?
C4 N1 C1 C2 -1.7(3) . . . . ?
Al1 N1 C1 C2 174.9(2) . . . . ?
C4 N1 C1 C20 177.5(3) . . . . ?
Al1 N1 C1 C20 -5.9(4) . . . . ?
N1 C1 C2 C3 1.1(3) . . . . ?
C20 C1 C2 C3 -178.0(3) . . . . ?
C1 C2 C3 C4 -0.1(4) . . . . ?
C2 C3 C4 N1 -1.0(4) . . . . ?
C2 C3 C4 C5 170.6(3) . . . . ?
C1 N1 C4 C3 1.6(3) . . . . ?
Al1 N1 C4 C3 -174.8(2) . . . . ?
C1 N1 C4 C5 -170.5(3) . . . . ?
Al1 N1 C4 C5 13.1(4) . . . . ?
C3 C4 C5 C6 151.4(3) . . . . ?
N1 C4 C5 C6 -38.0(4) . . . . ?
C3 C4 C5 C21 28.5(4) . . . . ?
N1 C4 C5 C21 -161.0(3) . . . . ?
C3 C4 C5 C23 -89.3(4) . . . . ?
N1 C4 C5 C23 81.3(3) . . . . ?
C9 N2 C6 C7 -0.2(4) . . . . ?
Al1 N2 C6 C7 157.0(2) . . . . ?
C9 N2 C6 C5 176.9(3) . . . . ?
Al1 N2 C6 C5 -25.9(4) . . . . ?
C4 C5 C6 C7 -138.6(3) . . . . ?
C21 C5 C6 C7 -15.8(5) . . . . ?
C23 C5 C6 C7 102.0(4) . . . . ?
C4 C5 C6 N2 45.0(4) . . . . ?
C21 C5 C6 N2 167.7(3) . . . . ?
C23 C5 C6 N2 -74.4(4) . . . . ?
N2 C6 C7 C8 -0.4(4) . . . . ?
C5 C6 C7 C8 -177.2(3) . . . . ?
C6 C7 C8 C9 0.8(4) . . . . ?
C7 C8 C9 N2 -0.9(4) . . . . ?
C7 C8 C9 C10 175.1(3) . . . . ?
C6 N2 C9 C8 0.7(3) . . . . ?
Al1 N2 C9 C8 -156.7(2) . . . . ?
C6 N2 C9 C10 -175.3(3) . . . . ?
Al1 N2 C9 C10 27.3(4) . . . . ?
C8 C9 C10 C25 32.1(4) . . . . ?
N2 C9 C10 C25 -152.6(3) . . . . ?
C8 C9 C10 C11 154.0(3) . . . . ?
N2 C9 C10 C11 -30.6(4) . . . . ?
C8 C9 C10 C27 -88.7(4) . . . . ?
N2 C9 C10 C27 86.7(4) . . . . ?
C14 N3 C11 N5 -119.4(3) . . . . ?
Al1 N3 C11 N5 33.9(2) . . . . ?
C14 N3 C11 C12 -4.5(3) . . . . ?
Al1 N3 C11 C12 148.8(2) . . . . ?
C14 N3 C11 C10 121.7(3) . . . . ?
Al1 N3 C11 C10 -85.1(2) . . . . ?
N6 N5 C11 N3 156.6(2) . . . . ?
O1 N5 C11 N3 -15.6(3) . . . . ?
N6 N5 C11 C12 46.9(3) . . . . ?
O1 N5 C11 C12 -125.3(2) . . . . ?
N6 N5 C11 C10 -87.4(3) . . . . ?
O1 N5 C11 C10 100.4(3) . . . . ?
C9 C10 C11 N3 59.6(3) . . . . ?
C25 C10 C11 N3 179.5(2) . . . . ?
C27 C10 C11 N3 -58.8(3) . . . . ?
C9 C10 C11 N5 -53.7(3) . . . . ?
C25 C10 C11 N5 66.2(3) . . . . ?
C27 C10 C11 N5 -172.1(2) . . . . ?
C9 C10 C11 C12 176.1(2) . . . . ?
C25 C10 C11 C12 -63.9(3) . . . . ?
C27 C10 C11 C12 57.7(3) . . . . ?
N3 C11 C12 C13 4.2(4) . . . . ?
N5 C11 C12 C13 114.2(3) . . . . ?
C10 C11 C12 C13 -114.8(3) . . . . ?
C11 C12 C13 C14 -2.5(4) . . . . ?
C11 N3 C14 C13 3.2(4) . . . . ?
Al1 N3 C14 C13 -141.1(3) . . . . ?
C11 N3 C14 C15 178.9(3) . . . . ?
Al1 N3 C14 C15 34.6(5) . . . . ?
C12 C13 C14 N3 -0.4(4) . . . . ?
C12 C13 C14 C15 -175.5(3) . . . . ?
N3 C14 C15 C16 -57.0(4) . . . . ?
C13 C14 C15 C16 117.8(4) . . . . ?
N3 C14 C15 C35 -176.5(3) . . . . ?
C13 C14 C15 C35 -1.8(5) . . . . ?
N3 C14 C15 C33 61.6(4) . . . . ?
C13 C14 C15 C33 -123.7(4) . . . . ?
C19 N4 C16 C17 -0.1(3) . . . . ?
Al1 N4 C16 C17 171.9(2) . . . . ?
C19 N4 C16 C15 -178.9(3) . . . . ?
Al1 N4 C16 C15 -6.9(4) . . . . ?
C14 C15 C16 C17 -134.6(3) . . . . ?
C35 C15 C16 C17 -14.9(4) . . . . ?
C33 C15 C16 C17 108.2(3) . . . . ?
C14 C15 C16 N4 44.0(4) . . . . ?
C35 C15 C16 N4 163.7(3) . . . . ?
C33 C15 C16 N4 -73.3(3) . . . . ?
N4 C16 C17 C18 -0.6(4) . . . . ?
C15 C16 C17 C18 178.1(3) . . . . ?
C16 C17 C18 C19 1.1(4) . . . . ?
C17 C18 C19 N4 -1.2(4) . . . . ?
C17 C18 C19 C20 -172.9(3) . . . . ?
C16 N4 C19 C18 0.8(3) . . . . ?
Al1 N4 C19 C18 -172.0(2) . . . . ?
C16 N4 C19 C20 173.0(3) . . . . ?
Al1 N4 C19 C20 0.2(4) . . . . ?
C2 C1 C20 C19 141.0(3) . . . . ?
N1 C1 C20 C19 -38.0(4) . . . . ?
C2 C1 C20 C31 19.1(4) . . . . ?
N1 C1 C20 C31 -159.9(3) . . . . ?
C2 C1 C20 C29 -99.4(4) . . . . ?
N1 C1 C20 C29 81.6(3) . . . . ?
C18 C19 C20 C1 -148.6(3) . . . . ?
N4 C19 C20 C1 40.7(4) . . . . ?
C18 C19 C20 C31 -26.3(4) . . . . ?
N4 C19 C20 C31 163.0(3) . . . . ?
C18 C19 C20 C29 89.7(4) . . . . ?
N4 C19 C20 C29 -81.0(4) . . . . ?
C6 C5 C21 C22 -65.6(4) . . . . ?
C4 C5 C21 C22 59.2(3) . . . . ?
C23 C5 C21 C22 176.8(3) . . . . ?
C6 C5 C23 C24 -56.7(4) . . . . ?
C4 C5 C23 C24 -179.3(3) . . . . ?
C21 C5 C23 C24 62.2(4) . . . . ?
C9 C10 C25 C26 -173.9(3) . . . . ?
C11 C10 C25 C26 65.4(4) . . . . ?
C27 C10 C25 C26 -54.3(4) . . . . ?
C9 C10 C27 C28 64.2(3) . . . . ?
C25 C10 C27 C28 -55.0(4) . . . . ?
C11 C10 C27 C28 -177.1(3) . . . . ?
C1 C20 C29 C30 63.3(4) . . . . ?
C19 C20 C29 C30 -174.6(3) . . . . ?
C31 C20 C29 C30 -57.1(4) . . . . ?
C1 C20 C31 C32 62.9(4) . . . . ?
C19 C20 C31 C32 -60.2(4) . . . . ?
C29 C20 C31 C32 -176.3(3) . . . . ?
C14 C15 C33 C34 175.8(3) . . . . ?
C16 C15 C33 C34 -68.3(3) . . . . ?
C35 C15 C33 C34 54.3(4) . . . . ?
C14 C15 C35 C36 -69.0(4) . . . . ?
C16 C15 C35 C36 173.9(3) . . . . ?
C33 C15 C35 C36 51.3(4) . . . . ?
C1_3 P1 C1_1 C2_1 -120.3(3) . . . . ?
C1_2 P1 C1_1 C2_1 -0.7(3) . . . . ?
C1_4 P1 C1_1 C2_1 116.7(3) . . . . ?
C1_3 P1 C1_1 C6_1 59.7(3) . . . . ?
C1_2 P1 C1_1 C6_1 179.3(2) . . . . ?
C1_4 P1 C1_1 C6_1 -63.3(3) . . . . ?
C6_1 C1_1 C2_1 C3_1 1.3(5) . . . . ?
P1 C1_1 C2_1 C3_1 -178.7(3) . . . . ?
C1_1 C2_1 C3_1 C4_1 0.7(5) . . . . ?
C2_1 C3_1 C4_1 C5_1 -1.9(5) . . . . ?
C3_1 C4_1 C5_1 C6_1 1.2(5) . . . . ?
C4_1 C5_1 C6_1 C1_1 0.8(5) . . . . ?
C2_1 C1_1 C6_1 C5_1 -2.1(5) . . . . ?
P1 C1_1 C6_1 C5_1 178.0(2) . . . . ?
C1_3 P1 C1_2 C2_2 3.9(3) . . . . ?
C1_1 P1 C1_2 C2_2 -115.0(3) . . . . ?
C1_4 P1 C1_2 C2_2 125.0(3) . . . . ?
C1_3 P1 C1_2 C6_2 -173.7(3) . . . . ?
C1_1 P1 C1_2 C6_2 67.4(3) . . . . ?
C1_4 P1 C1_2 C6_2 -52.5(3) . . . . ?
C6_2 C1_2 C2_2 C3_2 1.4(5) . . . . ?
P1 C1_2 C2_2 C3_2 -176.1(3) . . . . ?
C1_2 C2_2 C3_2 C4_2 -0.5(5) . . . . ?
C2_2 C3_2 C4_2 C5_2 -0.9(6) . . . . ?
C3_2 C4_2 C5_2 C6_2 1.4(6) . . . . ?
C4_2 C5_2 C6_2 C1_2 -0.5(6) . . . . ?
C2_2 C1_2 C6_2 C5_2 -0.9(5) . . . . ?
P1 C1_2 C6_2 C5_2 176.7(3) . . . . ?
C1_1 P1 C1_3 C6_3 -156.2(2) . . . . ?
C1_2 P1 C1_3 C6_3 83.0(3) . . . . ?
C1_4 P1 C1_3 C6_3 -34.3(3) . . . . ?
C1_1 P1 C1_3 C2_3 28.1(3) . . . . ?
C1_2 P1 C1_3 C2_3 -92.7(3) . . . . ?
C1_4 P1 C1_3 C2_3 150.0(2) . . . . ?
C6_3 C1_3 C2_3 C3_3 0.4(4) . . . . ?
P1 C1_3 C2_3 C3_3 176.2(2) . . . . ?
C1_3 C2_3 C3_3 C4_3 0.2(4) . . . . ?
C2_3 C3_3 C4_3 C5_3 -0.9(5) . . . . ?
C3_3 C4_3 C5_3 C6_3 1.0(5) . . . . ?
C4_3 C5_3 C6_3 C1_3 -0.4(5) . . . . ?
C2_3 C1_3 C6_3 C5_3 -0.3(4) . . . . ?
P1 C1_3 C6_3 C5_3 -176.0(2) . . . . ?
C1_3 P1 C1_4 C2_4 73.2(3) . . . . ?
C1_1 P1 C1_4 C2_4 -166.3(2) . . . . ?
C1_2 P1 C1_4 C2_4 -45.9(3) . . . . ?
C1_3 P1 C1_4 C6_4 -108.5(3) . . . . ?
C1_1 P1 C1_4 C6_4 12.0(3) . . . . ?
C1_2 P1 C1_4 C6_4 132.4(3) . . . . ?
C6_4 C1_4 C2_4 C3_4 1.2(4) . . . . ?
P1 C1_4 C2_4 C3_4 179.6(2) . . . . ?
C1_4 C2_4 C3_4 C4_4 -0.6(4) . . . . ?
C2_4 C3_4 C4_4 C5_4 -0.5(5) . . . . ?
C3_4 C4_4 C5_4 C6_4 0.9(5) . . . . ?
C4_4 C5_4 C6_4 C1_4 -0.3(5) . . . . ?
C2_4 C1_4 C6_4 C5_4 -0.8(5) . . . . ?
P1 C1_4 C6_4 C5_4 -179.1(3) . . . . ?
C3_5 O1_5 C1_5 C2_5 -176.8(4) . . . . ?
C1_5 O1_5 C3_5 C4_5 175.0(4) . . . . ?
